data_7127218
loop_
_publ_author_name
'Kang, Kaijin'
'Liang, Fei'
'Meng, Xianghe'
'Tang, Jian'
'Zeng, Tixian'
'Xia, Mingjun'
'Lin, Zheshuai'
'Yin, Wenlong'
'Bin, Kang'

_publ_section_title
;
 K<sub>4</sub>Cu<sub>3</sub>(C<sub>3</sub>N<sub>3</sub>O<sub>3</sub>)<sub>2</sub>X
 (X = Cl, Br): strong anisotropic layered semiconductors containing mixed
 p-p and d-p conjugated \p-bonds.
;
_journal_issue 83
_journal_name_full 'Chemical communications (Cambridge, England)'
_journal_page_first 12534
_journal_page_last 12537
_journal_paper_doi 10.1039/d0cc04547k
_journal_volume 56
_journal_year 2020
_chemical_formula_sum 'C6 Cl Cu3 K4 N6 O6'
_chemical_formula_weight 634.59
_space_group_IT_number 164
_space_group_name_Hall '-P 3 2"'
_space_group_name_H-M_alt 'P -3 m 1'
_symmetry_cell_setting trigonal
_symmetry_space_group_name_H-M 'P -3 m 1'
_atom_sites_solution_hydrogens none
_atom_sites_solution_primary direct
_atom_sites_solution_secondary difmap
_audit_creation_method SHELXL-97
_audit_update_record
;
2020-06-22 deposited with the CCDC.	2020-09-09 downloaded from the CCDC.
;
_cell_angle_alpha 90.00
_cell_angle_beta 90.00
_cell_angle_gamma 120.00
_cell_formula_units_Z 1
_cell_length_a 11.1833(9)
_cell_length_b 11.1833(9)
_cell_length_c 3.6304(4)
_cell_measurement_temperature 293(2)
_cell_volume 393.21(6)
_computing_structure_refinement 'SHELXL-97 (Sheldrick, 1997)'
_computing_structure_solution 'SHELXS-97 (Sheldrick, 1990)'
_diffrn_ambient_temperature 293(2)
_diffrn_measured_fraction_theta_full 0.997
_diffrn_measured_fraction_theta_max 0.997
_diffrn_radiation_monochromator graphite
_diffrn_radiation_source 'fine-focus sealed tube'
_diffrn_radiation_type MoK\a
_diffrn_radiation_wavelength 0.71073
_diffrn_reflns_av_R_equivalents 0.0356
_diffrn_reflns_av_sigmaI/netI 0.0147
_diffrn_reflns_limit_h_max 13
_diffrn_reflns_limit_h_min -13
_diffrn_reflns_limit_k_max 13
_diffrn_reflns_limit_k_min -13
_diffrn_reflns_limit_l_max 4
_diffrn_reflns_limit_l_min -4
_diffrn_reflns_number 3866
_diffrn_reflns_theta_full 26.33
_diffrn_reflns_theta_max 26.33
_diffrn_reflns_theta_min 3.64
_exptl_absorpt_coefficient_mu 5.290
_exptl_crystal_density_diffrn 2.680
_exptl_crystal_density_method 'not measured'
_exptl_crystal_F_000 306
_refine_diff_density_max 0.543
_refine_diff_density_min -0.553
_refine_diff_density_rms 0.130
_refine_ls_extinction_method none
_refine_ls_goodness_of_fit_ref 1.091
_refine_ls_hydrogen_treatment none
_refine_ls_matrix_type full
_refine_ls_number_parameters 31
_refine_ls_number_reflns 317
_refine_ls_number_restraints 0
_refine_ls_restrained_S_all 1.091
_refine_ls_R_factor_all 0.0391
_refine_ls_R_factor_gt 0.0335
_refine_ls_shift/su_max 0.000
_refine_ls_shift/su_mean 0.000
_refine_ls_structure_factor_coef Fsqd
_refine_ls_weighting_details 'calc w=1/[\s^2^(Fo^2^)+(0.0513P)^2^+0.3824P] where P=(Fo^2^+2Fc^2^)/3'
_refine_ls_weighting_scheme calc
_refine_ls_wR_factor_gt 0.0893
_refine_ls_wR_factor_ref 0.0934
_reflns_number_gt 274
_reflns_number_total 317
_reflns_threshold_expression >2sigma(I)
_cod_data_source_file d0cc04547k2.cif
_cod_data_source_block exp_4389
_cod_depositor_comments
;
The following automatic conversions were performed:

data item '_symmetry_cell_setting' value 'Trigonal' was changed to
'trigonal' in accordance with the
/home/data/users/saulius/crontab/automatic-downloads/rss-feeds/RSC/lib/dictionaries/cif_core.dic
dictionary named 'cif_core.dic' version 2.4.2 last updated on
2011-04-26.

Automatic conversion script
Id: cif_fix_values 7556 2019-12-06 15:28:31Z antanas 

 Adding full bibliography for 7127218--7127219.cif.
;
_cod_original_sg_symbol_H-M P-3m1
_cod_database_code 7127218

loop_
_symmetry_equiv_pos_as_xyz
'x, y, z'
'-y, x-y, z'
'-x+y, -x, z'
'y, x, -z'
'x-y, -y, -z'
'-x, -x+y, -z'
'-x, -y, -z'
'y, -x+y, -z'
'x-y, x, -z'
'-y, -x, z'
'-x+y, y, z'
'x, x-y, z'

loop_
_atom_site_label
_atom_site_type_symbol
_atom_site_fract_x
_atom_site_fract_y
_atom_site_fract_z
_atom_site_U_iso_or_equiv
_atom_site_adp_type
_atom_site_occupancy
_atom_site_symmetry_multiplicity
_atom_site_calc_flag
_atom_site_refinement_flags
_atom_site_disorder_assembly
_atom_site_disorder_group
Cu1 Cu 0.0000 0.5000 0.0000 0.0446(4) Uani 1 4 d S . .
K1 K 0.0000 0.76381(16) 0.5000 0.0806(8) Uani 0.67 2 d SP . .
Cl1 Cl 0.0000 1.0000 0.0000 0.0443(6) Uani 1 12 d S . .
C1 C 0.2637(2) 0.7363(2) -0.0002(11) 0.0458(11) Uani 1 2 d S . .
O1 O 0.19916(18) 0.80084(18) -0.0002(11) 0.0632(10) Uani 1 2 d S . .
N1 N -0.1921(4) 0.40394(18) -0.0001(10) 0.0420(8) Uani 1 2 d S . .

loop_
_atom_site_aniso_label
_atom_site_aniso_U_11
_atom_site_aniso_U_22
_atom_site_aniso_U_33
_atom_site_aniso_U_23
_atom_site_aniso_U_13
_atom_site_aniso_U_12
Cu1 0.0350(5) 0.0338(4) 0.0653(6) 0.00002(16) 0.0000(3) 0.0175(2)
K1 0.149(2) 0.0676(8) 0.0521(10) -0.0002(6) -0.0004(11) 0.0747(12)
Cl1 0.0426(9) 0.0426(9) 0.0477(14) 0.000 0.000 0.0213(5)
C1 0.0451(19) 0.0451(19) 0.046(2) -0.0002(9) 0.0002(9) 0.022(2)
O1 0.0522(17) 0.0522(17) 0.096(3) -0.0001(9) 0.0001(9) 0.034(2)
N1 0.0353(19) 0.0369(14) 0.0533(19) -0.0004(8) -0.0008(16) 0.0176(10)

loop_
_atom_type_symbol
_atom_type_description
_atom_type_scat_dispersion_real
_atom_type_scat_dispersion_imag
_atom_type_scat_source
C C 0.0033 0.0016 'International Tables Vol C Tables 4.2.6.8 and 6.1.1.4'
N N 0.0061 0.0033 'International Tables Vol C Tables 4.2.6.8 and 6.1.1.4'
O O 0.0106 0.0060 'International Tables Vol C Tables 4.2.6.8 and 6.1.1.4'
Cl Cl 0.1484 0.1585 'International Tables Vol C Tables 4.2.6.8 and 6.1.1.4'
K K 0.2009 0.2494 'International Tables Vol C Tables 4.2.6.8 and 6.1.1.4'
Cu Cu 0.3201 1.2651 'International Tables Vol C Tables 4.2.6.8 and 6.1.1.4'

loop_
_geom_angle_atom_site_label_1
_geom_angle_atom_site_label_2
_geom_angle_atom_site_label_3
_geom_angle
_geom_angle_site_symmetry_1
_geom_angle_site_symmetry_3
_geom_angle_publ_flag
N1 Cu1 N1 180.0(2) 7_565 . ?
N1 Cu1 K1 90.00(6) 7_565 . ?
N1 Cu1 K1 90.00(6) . . ?
N1 Cu1 K1 90.00(6) 7_565 7_565 ?
N1 Cu1 K1 90.00(6) . 7_565 ?
K1 Cu1 K1 180.00(3) . 7_565 ?
N1 Cu1 K1 90.00(6) 7_565 1_554 ?
N1 Cu1 K1 90.00(6) . 1_554 ?
K1 Cu1 K1 63.21(3) . 1_554 ?
K1 Cu1 K1 116.79(3) 7_565 1_554 ?
N1 Cu1 K1 90.00(6) 7_565 7_566 ?
N1 Cu1 K1 90.00(6) . 7_566 ?
K1 Cu1 K1 116.79(3) . 7_566 ?
K1 Cu1 K1 63.21(3) 7_565 7_566 ?
K1 Cu1 K1 180.00(3) 1_554 7_566 ?
K1 K1 K1 120.0 9_666 8_456 ?
K1 K1 O1 137.53(8) 9_666 8_455 ?
K1 K1 O1 61.17(5) 8_456 8_455 ?
K1 K1 O1 61.17(5) 9_666 1_556 ?
K1 K1 O1 137.53(8) 8_456 1_556 ?
O1 K1 O1 150.41(13) 8_455 1_556 ?
K1 K1 O1 61.18(5) 9_666 . ?
K1 K1 O1 137.50(8) 8_456 . ?
O1 K1 O1 89.51(3) 8_455 . ?
O1 K1 O1 83.00(8) 1_556 . ?
K1 K1 O1 137.50(8) 9_666 8_456 ?
K1 K1 O1 61.18(5) 8_456 8_456 ?
O1 K1 O1 83.00(8) 8_455 8_456 ?
O1 K1 O1 89.51(3) 1_556 8_456 ?
O1 K1 O1 150.42(13) . 8_456 ?
K1 K1 Cl1 65.665(6) 9_666 1_556 ?
K1 K1 Cl1 65.665(5) 8_456 1_556 ?
O1 K1 Cl1 125.85(5) 8_455 1_556 ?
O1 K1 Cl1 80.52(7) 1_556 1_556 ?
O1 K1 Cl1 125.86(5) . 1_556 ?
O1 K1 Cl1 80.50(7) 8_456 1_556 ?
K1 K1 Cl1 65.665(6) 9_666 . ?
K1 K1 Cl1 65.665(6) 8_456 . ?
O1 K1 Cl1 80.52(7) 8_455 . ?
O1 K1 Cl1 125.85(5) 1_556 . ?
O1 K1 Cl1 80.50(7) . . ?
O1 K1 Cl1 125.86(5) 8_456 . ?
Cl1 K1 Cl1 68.99(4) 1_556 . ?
K1 K1 Cu1 115.204(5) 9_666 . ?
K1 K1 Cu1 115.204(5) 8_456 . ?
O1 K1 Cu1 55.62(4) 8_455 . ?
O1 K1 Cu1 97.45(8) 1_556 . ?
O1 K1 Cu1 55.62(4) . . ?
O1 K1 Cu1 97.47(8) 8_456 . ?
Cl1 K1 Cu1 177.11(3) 1_556 . ?
Cl1 K1 Cu1 113.900(8) . . ?
K1 K1 Cu1 115.204(4) 9_666 1_556 ?
K1 K1 Cu1 115.204(5) 8_456 1_556 ?
O1 K1 Cu1 97.45(8) 8_455 1_556 ?
O1 K1 Cu1 55.62(5) 1_556 1_556 ?
O1 K1 Cu1 97.47(8) . 1_556 ?
O1 K1 Cu1 55.62(4) 8_456 1_556 ?
Cl1 K1 Cu1 113.900(8) 1_556 1_556 ?
Cl1 K1 Cu1 177.11(3) . 1_556 ?
Cu1 K1 Cu1 63.21(3) . 1_556 ?
K1 K1 K1 90.0 9_666 1_556 ?
K1 K1 K1 90.0 8_456 1_556 ?
O1 K1 K1 131.49(7) 8_455 1_556 ?
O1 K1 K1 48.51(7) 1_556 1_556 ?
O1 K1 K1 131.51(7) . 1_556 ?
O1 K1 K1 48.49(7) 8_456 1_556 ?
Cl1 K1 K1 55.503(18) 1_556 1_556 ?
Cl1 K1 K1 124.497(18) . 1_556 ?
Cu1 K1 K1 121.603(16) . 1_556 ?
Cu1 K1 K1 58.397(16) 1_556 1_556 ?
K1 K1 K1 90.0 9_666 1_554 ?
K1 K1 K1 90.0 8_456 1_554 ?
O1 K1 K1 48.51(7) 8_455 1_554 ?
O1 K1 K1 131.49(7) 1_556 1_554 ?
O1 K1 K1 48.49(7) . 1_554 ?
O1 K1 K1 131.51(7) 8_456 1_554 ?
Cl1 K1 K1 124.497(18) 1_556 1_554 ?
Cl1 K1 K1 55.503(18) . 1_554 ?
Cu1 K1 K1 58.397(16) . 1_554 ?
Cu1 K1 K1 121.603(16) 1_556 1_554 ?
K1 K1 K1 180.00(11) 1_556 1_554 ?
K1 Cl1 K1 180.0 2_675 8_455 ?
K1 Cl1 K1 48.671(11) 2_675 9_666 ?
K1 Cl1 K1 131.329(11) 8_455 9_666 ?
K1 Cl1 K1 48.671(11) 2_675 7_576 ?
K1 Cl1 K1 131.329(11) 8_455 7_576 ?
K1 Cl1 K1 91.08(3) 9_666 7_576 ?
K1 Cl1 K1 131.329(11) 2_675 3_464 ?
K1 Cl1 K1 48.671(11) 8_455 3_464 ?
K1 Cl1 K1 180.0 9_666 3_464 ?
K1 Cl1 K1 88.92(3) 7_576 3_464 ?
K1 Cl1 K1 68.99(4) 2_675 2_674 ?
K1 Cl1 K1 111.01(4) 8_455 2_674 ?
K1 Cl1 K1 88.92(3) 9_666 2_674 ?
K1 Cl1 K1 88.92(3) 7_576 2_674 ?
K1 Cl1 K1 91.08(3) 3_464 2_674 ?
K1 Cl1 K1 131.329(11) 2_675 1_554 ?
K1 Cl1 K1 48.671(11) 8_455 1_554 ?
K1 Cl1 K1 88.92(3) 9_666 1_554 ?
K1 Cl1 K1 180.0 7_576 1_554 ?
K1 Cl1 K1 91.08(3) 3_464 1_554 ?
K1 Cl1 K1 91.08(3) 2_674 1_554 ?
K1 Cl1 K1 88.92(3) 2_675 9_665 ?
K1 Cl1 K1 91.08(3) 8_455 9_665 ?
K1 Cl1 K1 68.99(4) 9_666 9_665 ?
K1 Cl1 K1 131.329(12) 7_576 9_665 ?
K1 Cl1 K1 111.01(4) 3_464 9_665 ?
K1 Cl1 K1 48.671(11) 2_674 9_665 ?
K1 Cl1 K1 48.671(11) 1_554 9_665 ?
K1 Cl1 K1 88.92(3) 2_675 7_575 ?
K1 Cl1 K1 91.08(3) 8_455 7_575 ?
K1 Cl1 K1 131.329(12) 9_666 7_575 ?
K1 Cl1 K1 68.99(4) 7_576 7_575 ?
K1 Cl1 K1 48.671(11) 3_464 7_575 ?
K1 Cl1 K1 48.671(11) 2_674 7_575 ?
K1 Cl1 K1 111.01(4) 1_554 7_575 ?
K1 Cl1 K1 91.08(3) 9_665 7_575 ?
K1 Cl1 K1 91.08(3) 2_675 3_465 ?
K1 Cl1 K1 88.92(3) 8_455 3_465 ?
K1 Cl1 K1 111.01(4) 9_666 3_465 ?
K1 Cl1 K1 48.671(11) 7_576 3_465 ?
K1 Cl1 K1 68.99(4) 3_464 3_465 ?
K1 Cl1 K1 131.329(11) 2_674 3_465 ?
K1 Cl1 K1 131.329(11) 1_554 3_465 ?
K1 Cl1 K1 180.0 9_665 3_465 ?
K1 Cl1 K1 88.92(3) 7_575 3_465 ?
K1 Cl1 K1 91.08(3) 2_675 . ?
K1 Cl1 K1 88.92(3) 8_455 . ?
K1 Cl1 K1 48.671(11) 9_666 . ?
K1 Cl1 K1 111.01(4) 7_576 . ?
K1 Cl1 K1 131.329(12) 3_464 . ?
K1 Cl1 K1 131.329(11) 2_674 . ?
K1 Cl1 K1 68.99(4) 1_554 . ?
K1 Cl1 K1 88.92(3) 9_665 . ?
K1 Cl1 K1 180.00(4) 7_575 . ?
K1 Cl1 K1 91.08(3) 3_465 . ?
K1 Cl1 K1 111.01(4) 2_675 8_456 ?
K1 Cl1 K1 68.99(4) 8_455 8_456 ?
K1 Cl1 K1 91.08(3) 9_666 8_456 ?
K1 Cl1 K1 91.08(3) 7_576 8_456 ?
K1 Cl1 K1 88.92(3) 3_464 8_456 ?
K1 Cl1 K1 180.0 2_674 8_456 ?
K1 Cl1 K1 88.92(3) 1_554 8_456 ?
K1 Cl1 K1 131.329(11) 9_665 8_456 ?
K1 Cl1 K1 131.329(11) 7_575 8_456 ?
K1 Cl1 K1 48.671(11) 3_465 8_456 ?
K1 Cl1 K1 48.671(11) . 8_456 ?
O1 C1 N1 119.3(2) . 9_665 ?
O1 C1 N1 119.3(2) . 7_565 ?
N1 C1 N1 121.4(4) 9_665 7_565 ?
C1 O1 K1 125.0(3) . 1_554 ?
C1 O1 K1 125.0(3) . 9_665 ?
K1 O1 K1 57.66(9) 1_554 9_665 ?
C1 O1 K1 125.0(3) . 9_666 ?
K1 O1 K1 110.06(13) 1_554 9_666 ?
K1 O1 K1 83.00(8) 9_665 9_666 ?
C1 O1 K1 125.0(3) . . ?
K1 O1 K1 83.00(8) 1_554 . ?
K1 O1 K1 110.06(13) 9_665 . ?
K1 O1 K1 57.63(9) 9_666 . ?
C1 N1 C1 118.6(4) 8_455 7_565 ?
C1 N1 Cu1 120.7(2) 8_455 . ?
C1 N1 Cu1 120.7(2) 7_565 . ?

loop_
_geom_bond_atom_site_label_1
_geom_bond_atom_site_label_2
_geom_bond_distance
_geom_bond_site_symmetry_2
_geom_bond_publ_flag
Cu1 N1 1.861(3) 7_565 ?
Cu1 N1 1.861(3) . ?
Cu1 K1 3.4639(15) . ?
Cu1 K1 3.4639(15) 7_565 ?
Cu1 K1 3.4639(15) 1_554 ?
Cu1 K1 3.4639(15) 7_566 ?
K1 K1 2.6414(18) 9_666 ?
K1 K1 2.6414(18) 8_456 ?
K1 O1 2.739(3) 8_455 ?
K1 O1 2.739(3) 1_556 ?
K1 O1 2.740(3) . ?
K1 O1 2.740(3) 8_456 ?
K1 Cl1 3.2050(15) 1_556 ?
K1 Cl1 3.2050(15) . ?
K1 Cu1 3.4639(15) 1_556 ?
K1 K1 3.6304(4) 1_556 ?
K1 K1 3.6304(4) 1_554 ?
Cl1 K1 3.2050(15) 2_675 ?
Cl1 K1 3.2050(15) 8_455 ?
Cl1 K1 3.2050(15) 9_666 ?
Cl1 K1 3.2050(15) 7_576 ?
Cl1 K1 3.2050(15) 3_464 ?
Cl1 K1 3.2050(15) 2_674 ?
Cl1 K1 3.2050(15) 1_554 ?
Cl1 K1 3.2050(15) 9_665 ?
Cl1 K1 3.2050(15) 7_575 ?
Cl1 K1 3.2050(15) 3_465 ?
Cl1 K1 3.2050(15) 8_456 ?
C1 O1 1.251(6) . ?
C1 N1 1.358(3) 9_665 ?
C1 N1 1.358(3) 7_565 ?
O1 K1 2.739(3) 1_554 ?
O1 K1 2.739(3) 9_665 ?
O1 K1 2.740(3) 9_666 ?
N1 C1 1.358(3) 8_455 ?
N1 C1 1.358(3) 7_565 ?
